data_2200213
loop_
_publ_author_name
'Baumer, Vyacheslav N.'
'Shishkin, Oleg V.'
'Ukrainets, Igor V.'
'Taran, Svetlana G.'
'Amin, Jaradat Nidal'

_publ_section_title
;
 Ethyl 4-butylamino-2-chloroquinoline-3-carboxylate
;
_journal_issue 3
_journal_name_full 'Acta Crystallographica Section E'
_journal_page_first o254
_journal_page_last o255
_journal_paper_doi 10.1107/S1600536801002276
_journal_volume 57
_journal_year 2001
_chemical_formula_moiety 'C16 H19 Cl N2 O2'
_chemical_formula_sum 'C16 H19 Cl N2 O2'
_chemical_formula_weight 306.78
_chemical_name_systematic
;
Ethyl 4-butylamino-2-chloroquinoline-3-carboxylate
;
_space_group_IT_number 2
_symmetry_cell_setting triclinic
_symmetry_space_group_name_Hall '-P 1'
_symmetry_space_group_name_H-M 'P -1'
_audit_creation_method SHELXL-97
_cell_angle_alpha 75.68(2)
_cell_angle_beta 85.77(2)
_cell_angle_gamma 84.98(2)
_cell_formula_units_Z 2
_cell_length_a 8.174(2)
_cell_length_b 8.760(2)
_cell_length_c 11.793(2)
_cell_measurement_reflns_used 34
_cell_measurement_temperature 290(2)
_cell_measurement_theta_max 15.0
_cell_measurement_theta_min 13.0
_cell_volume 813.9(3)
_computing_cell_refinement P3
_computing_data_collection 'P3 (Siemens, 1989)'
_computing_data_reduction 'XDISK (Siemens, 1991)'
_computing_molecular_graphics 'XP (Siemens, 1991)'
_computing_publication_material SHELXL97
_computing_structure_refinement 'SHELXL97 (Sheldrick, 1997)'
_computing_structure_solution 'SHELXS97 (Sheldrick, 1990)'
_diffrn_ambient_temperature 290(2)
_diffrn_measured_fraction_theta_full .914
_diffrn_measured_fraction_theta_max .914
_diffrn_measurement_device_type 'Siemens P3/PC'
_diffrn_measurement_method 2\q/\q
_diffrn_radiation_monochromator graphite
_diffrn_radiation_source 'fine-focus sealed tube'
_diffrn_radiation_type MoK\a
_diffrn_radiation_wavelength .71073
_diffrn_reflns_av_R_equivalents .054
_diffrn_reflns_av_sigmaI/netI .058
_diffrn_reflns_limit_h_max 12
_diffrn_reflns_limit_h_min -12
_diffrn_reflns_limit_k_max 13
_diffrn_reflns_limit_k_min -12
_diffrn_reflns_limit_l_max 16
_diffrn_reflns_limit_l_min 0
_diffrn_reflns_number 5630
_diffrn_reflns_theta_full 32.52
_diffrn_reflns_theta_max 32.5
_diffrn_reflns_theta_min 2.6
_diffrn_standards_decay_% 2
_diffrn_standards_interval_count 98
_diffrn_standards_number 2
_exptl_absorpt_coefficient_mu .24
_exptl_absorpt_correction_T_max .945
_exptl_absorpt_correction_T_min .887
_exptl_absorpt_correction_type integration
_exptl_absorpt_process_details '(XPREP; Siemens, 1991)'
_exptl_crystal_colour colourless
_exptl_crystal_density_diffrn 1.252
_exptl_crystal_density_meas ?
_exptl_crystal_density_method 'not measured'
_exptl_crystal_description 'elongated prism'
_exptl_crystal_F_000 324
_exptl_crystal_size_max .45
_exptl_crystal_size_mid .40
_exptl_crystal_size_min .25
_refine_diff_density_max .16
_refine_diff_density_min -.12
_refine_ls_extinction_method none
_refine_ls_goodness_of_fit_ref .91
_refine_ls_hydrogen_treatment refall
_refine_ls_matrix_type full
_refine_ls_number_parameters 266
_refine_ls_number_reflns 5401
_refine_ls_number_restraints 0
_refine_ls_restrained_S_all .91
_refine_ls_R_factor_all .052
_refine_ls_R_factor_gt .038
_refine_ls_shift/su_max .004
_refine_ls_shift/su_mean .000
_refine_ls_structure_factor_coef Fsqd
_refine_ls_weighting_details 'w = 1/[\s^2^(Fo^2^)+(0.0213P)^2^] where P Fo^2^+2Fc^2^)/3'
_refine_ls_weighting_scheme calc
_refine_ls_wR_factor_ref .072
_reflns_number_gt 2629
_reflns_number_total 5401
_reflns_threshold_expression I>2\s(I)
_cod_data_source_file om6000.cif
_cod_data_source_block ukrb
_cod_depositor_comments
;
The following automatic conversions were performed:
'_symmetry_cell_setting' value 'Triclinic' changed to 'triclinic'
according to '/home/saulius/struct/CIF-dictionaries/cif_core.dic'
dictionary named 'cif_core.dic' version 2.4.1 from 2010-06-29.

Automatic conversion script
Id: cif_fix_enum 1527 2010-12-29 10:47:43Z saulius 

The following automatic conversions were performed:

'_symmetry_cell_setting' value 'Triclinic' changed to 'triclinic'
according to /home/saulius/struct/CIF-dictionaries/cif_core.dic
dictionary named 'cif_core.dic' version 2.4.1 from 2010-06-29.

Automatic conversion script
Id: cif_fix_values 1715 2011-07-08 13:25:40Z adriana 

The following automatic conversions were performed:

'_exptl_crystal_density_meas' value 'not measured' was changed to '?'
- the value is perceived as not measured.

Automatic conversion script
Id: cif_fix_values 3008 2015-01-20 13:52:24Z robertas 

The following automatic conversions were performed:

'_refine_ls_weighting_scheme' value 'calc w =
1/[\s^2^(Fo^2^)+(0.0213P)^2^] where P Fo^2^+2Fc^2^)/3' was changed to
'calc'. New tag '_refine_ls_weighting_details' was created. The value
of the new tag was set to 'w = 1/[\s^2^(Fo^2^)+(0.0213P)^2^] where P
Fo^2^+2Fc^2^)/3'.

Automatic conversion script
Id: cif_fix_values 3143 2015-03-26 13:38:13Z robertas 
;
_cod_database_code 2200213

loop_
_symmetry_equiv_pos_as_xyz
'x, y, z'
'-x, -y, -z'

loop_
_atom_site_label
_atom_site_fract_x
_atom_site_fract_y
_atom_site_fract_z
_atom_site_U_iso_or_equiv
_atom_site_adp_type
_atom_site_calc_flag
_atom_site_refinement_flags
_atom_site_occupancy
_atom_site_disorder_assembly
_atom_site_disorder_group
_atom_site_type_symbol
Cl .20162(4) .98652(4) .24489(3) .07096(12) Uani d . 1 . . Cl
O1 .20045(9) 1.33894(9) .00641(6) .05635(19) Uani d . 1 . . O
O2 .27630(9) 1.10167(9) -.03311(7) .0587(2) Uani d . 1 . . O
N1 .47002(12) 1.06376(11) .31648(9) .0627(3) Uani d . 1 . . N
N2 .62956(12) 1.34534(11) -.01449(8) .0530(2) Uani d . 1 . . N
H2 .7000(15) 1.4088(14) -.0113(10) .061(4) Uiso d . 1 . . H
C2 .38731(13) 1.08497(12) .22257(10) .0532(3) Uani d . 1 . . C
C3 .42293(12) 1.18078(11) .10861(9) .0465(2) Uani d . 1 . . C
C4 .57246(12) 1.25672(11) .09154(9) .0451(2) Uani d . 1 . . C
C5 .82293(14) 1.30977(14) .18926(11) .0576(3) Uani d . 1 . . C
H5 .8732(18) 1.3749(16) .1111(13) .092(4) Uiso d . 1 . . H
C6 .90714(17) 1.29150(16) .28872(12) .0694(4) Uani d . 1 . . C
H6 1.0072(17) 1.3371(15) .2798(11) .080(4) Uiso d . 1 . . H
C7 .84734(18) 1.19940(17) .39820(12) .0770(4) Uani d . 1 . . C
H7 .9145(18) 1.1846(16) .4762(13) .093(4) Uiso d . 1 . . H
C8 .70454(17) 1.12669(17) .40473(12) .0736(4) Uani d . 1 . . C
H8 .6632(16) 1.0618(16) .4762(12) .081(4) Uiso d . 1 . . H
C9 .67037(12) 1.23801(12) .19318(9) .0484(2) Uani d . 1 . . C
C10 .61297(14) 1.14314(13) .30363(9) .0554(3) Uani d . 1 . . C
C11 .29028(13) 1.21703(12) .02152(9) .0470(2) Uani d . 1 . . C
C12 .14099(17) 1.12234(18) -.11241(12) .0653(3) Uani d . 1 . . C
H12A .0506(15) 1.1733(13) -.0874(10) .054(3) Uiso d . 1 . . H
H12B .1237(16) 1.0045(16) -.1172(11) .078(4) Uiso d . 1 . . H
C13 .1858(2) 1.2243(2) -.23279(13) .0756(4) Uani d . 1 . . C
H13A .1045(18) 1.2162(16) -.2767(12) .077(4) Uiso d . 1 . . H
H13B .2164(17) 1.3356(18) -.2354(11) .085(4) Uiso d . 1 . . H
H13C .286(2) 1.182(2) -.2805(15) .121(6) Uiso d . 1 . . H
C14 .56709(14) 1.35805(14) -.12989(9) .0508(3) Uani d . 1 . . C
H14A .4591(13) 1.4221(12) -.1463(9) .046(3) Uiso d . 1 . . H
H14B .5537(14) 1.2513(14) -.1419(9) .060(3) Uiso d . 1 . . H
C15 .68606(15) 1.44280(16) -.22687(9) .0541(3) Uani d . 1 . . C
H15A .8029(16) 1.3858(14) -.2212(10) .065(3) Uiso d . 1 . . H
H15B .7020(14) 1.5484(14) -.2090(10) .065(3) Uiso d . 1 . . H
C16 .62432(18) 1.4644(2) -.34979(11) .0687(4) Uani d . 1 . . C
H16A .5100(18) 1.5119(16) -.3564(11) .085(4) Uiso d . 1 . . H
H16B .6149(17) 1.3585(17) -.3620(12) .084(4) Uiso d . 1 . . H
C17 .7371(3) 1.5599(3) -.44524(14) .1050(7) Uani d . 1 . . C
H17A .702(2) 1.562(2) -.5198(16) .111(6) Uiso d . 1 . . H
H17B .734(2) 1.676(2) -.4333(16) .135(8) Uiso d . 1 . . H
H17C .839(3) 1.519(3) -.4462(18) .150(10) Uiso d . 1 . . H

loop_
_atom_site_aniso_label
_atom_site_aniso_U_11
_atom_site_aniso_U_22
_atom_site_aniso_U_33
_atom_site_aniso_U_12
_atom_site_aniso_U_13
_atom_site_aniso_U_23
Cl .05774(18) .0738(2) .0736(2) -.02914(15) -.00097(15) .00451(15)
O1 .0517(4) .0541(4) .0622(5) -.0045(4) -.0050(4) -.0112(4)
O2 .0577(5) .0558(5) .0672(5) -.0107(4) -.0080(4) -.0197(4)
N1 .0593(6) .0682(6) .0530(6) -.0196(5) -.0014(5) .0044(4)
N2 .0556(5) .0605(6) .0424(5) -.0207(5) -.0017(4) -.0064(4)
C2 .0498(6) .0449(6) .0604(7) -.0139(5) .0015(5) -.0016(5)
C3 .0439(5) .0431(5) .0522(6) -.0069(4) .0021(5) -.0112(4)
C4 .0449(5) .0439(5) .0458(5) -.0074(4) .0026(4) -.0095(4)
C5 .0504(6) .0614(7) .0572(7) -.0141(5) -.0064(5) -.0027(5)
C6 .0592(7) .0781(9) .0691(8) -.0209(7) -.0131(6) -.0063(6)
C7 .0741(9) .0896(10) .0631(8) -.0226(7) -.0227(7) .0008(7)
C8 .0723(9) .0863(9) .0532(7) -.0200(7) -.0097(7) .0070(7)
C9 .0452(5) .0475(6) .0496(6) -.0053(4) -.0006(5) -.0062(5)
C10 .0548(6) .0590(7) .0476(6) -.0125(5) -.0018(5) -.0013(5)
C11 .0425(5) .0440(6) .0532(6) -.0128(5) .0042(5) -.0077(5)
C12 .0585(8) .0732(9) .0689(8) -.0187(7) -.0060(6) -.0206(7)
C13 .0761(10) .0935(11) .0632(9) -.0269(8) -.0073(8) -.0219(8)
C14 .0479(6) .0570(7) .0478(6) -.0138(5) .0041(5) -.0118(5)
C15 .0495(6) .0698(8) .0450(6) -.0175(6) .0047(5) -.0151(5)
C16 .0642(8) .0930(10) .0503(7) -.0269(7) .0040(6) -.0148(7)
C17 .1080(16) .164(2) .0427(8) -.0602(15) .0041(9) -.0089(10)

loop_
_atom_type_symbol
_atom_type_description
_atom_type_scat_dispersion_real
_atom_type_scat_dispersion_imag
_atom_type_scat_source
C C .0033 .0016 'International Tables Vol C Tables 4.2.6.8 and 6.1.1.4'
H H .0000 .0000 'International Tables Vol C Tables 4.2.6.8 and 6.1.1.4'
N N .0061 .0033 'International Tables Vol C Tables 4.2.6.8 and 6.1.1.4'
O O .0106 .0060 'International Tables Vol C Tables 4.2.6.8 and 6.1.1.4'
Cl Cl .1484 .1585 'International Tables Vol C Tables 4.2.6.8 and 6.1.1.4'

loop_
_geom_angle_atom_site_label_1
_geom_angle_atom_site_label_2
_geom_angle_atom_site_label_3
_geom_angle
_geom_angle_publ_flag
C11 O2 C12 117.34(10) yes
C2 N1 C10 116.14(9) yes
C4 N2 C14 127.57(9) yes
C4 N2 H2 115.5(8) no
C14 N2 H2 116.4(8) no
N1 C2 C3 128.43(10) yes
N1 C2 Cl 114.37(8) yes
C3 C2 Cl 117.13(9) yes
C4 C3 C2 116.56(10) yes
C4 C3 C11 124.01(9) yes
C2 C3 C11 118.59(9) yes
N2 C4 C3 123.84(10) yes
N2 C4 C9 118.58(9) yes
C3 C4 C9 117.57(9) yes
C6 C5 C9 120.92(11) yes
C6 C5 H5 118.2(8) no
C9 C5 H5 120.9(8) no
C5 C6 C7 120.99(12) yes
C5 C6 H6 116.8(8) no
C7 C6 H6 122.1(8) no
C8 C7 C6 119.68(13) yes
C8 C7 H7 119.5(8) no
C6 C7 H7 120.8(8) no
C7 C8 C10 121.11(12) yes
C7 C8 H8 121.6(8) no
C10 C8 H8 117.2(8) no
C10 C9 C5 117.51(10) yes
C10 C9 C4 118.84(9) yes
C5 C9 C4 123.65(9) yes
N1 C10 C8 117.95(10) yes
N1 C10 C9 122.30(10) yes
C8 C10 C9 119.75(10) yes
O1 C11 O2 123.84(10) yes
O1 C11 C3 122.10(10) yes
O2 C11 C3 114.01(9) yes
O2 C12 C13 111.68(11) yes
O2 C12 H12A 112.4(7) no
C13 C12 H12A 104.4(7) no
O2 C12 H12B 103.6(7) no
C13 C12 H12B 110.8(7) no
H12A C12 H12B 114.2(10) no
C12 C13 H13A 104.6(9) no
C12 C13 H13B 116.1(8) no
H13A C13 H13B 116.9(12) no
C12 C13 H13C 117.0(10) no
H13A C13 H13C 99.7(12) no
H13B C13 H13C 101.9(12) no
N2 C14 C15 110.43(9) yes
N2 C14 H14A 115.9(6) no
C15 C14 H14A 103.6(6) no
N2 C14 H14B 110.6(6) no
C15 C14 H14B 108.6(6) no
H14A C14 H14B 107.3(9) no
C16 C15 C14 112.80(9) yes
C16 C15 H15A 110.6(7) no
C14 C15 H15A 111.4(6) no
C16 C15 H15B 111.8(7) no
C14 C15 H15B 106.4(6) no
H15A C15 H15B 103.5(9) no
C17 C16 C15 112.46(12) yes
C17 C16 H16A 110.1(8) no
C15 C16 H16A 112.5(8) no
C17 C16 H16B 111.1(8) no
C15 C16 H16B 107.4(8) no
H16A C16 H16B 102.9(11) no
C16 C17 H17A 110.2(10) no
C16 C17 H17B 108.4(11) no
H17A C17 H17B 110.5(14) no
C16 C17 H17C 113.7(15) no
H17A C17 H17C 104.0(17) no
H17B C17 H17C 110.0(18) no

loop_
_geom_bond_atom_site_label_1
_geom_bond_atom_site_label_2
_geom_bond_site_symmetry_2
_geom_bond_distance
_geom_bond_publ_flag
Cl C2 . 1.7818(11) yes
O1 C11 . 1.2245(13) yes
O2 C11 . 1.3425(13) yes
O2 C12 . 1.4712(15) yes
N1 C2 . 1.3057(14) yes
N1 C10 . 1.3914(14) yes
N2 C4 . 1.3715(13) yes
N2 C14 . 1.4638(15) yes
N2 H2 . .843(12) no
C2 C3 . 1.4222(14) yes
C3 C4 . 1.4202(14) yes
C3 C11 . 1.5080(15) yes
C4 C9 . 1.4579(15) yes
C5 C6 . 1.3719(18) yes
C5 C9 . 1.4376(15) yes
C5 H5 . 1.034(15) no
C6 C7 . 1.4203(19) yes
C6 H6 . .929(13) no
C7 C8 . 1.3662(18) yes
C7 H7 . 1.080(14) no
C8 C10 . 1.4250(17) yes
C8 H8 . .950(14) no
C9 C10 . 1.4318(15) yes
C12 C13 . 1.517(2) yes
C12 H12A . .898(11) no
C12 H12B . 1.070(13) no
C13 H13A . .889(14) no
C13 H13B . 1.020(15) no
C13 H13C . 1.054(19) no
C14 C15 . 1.5321(15) yes
C14 H14A . 1.008(11) no
C14 H14B . .996(12) no
C15 C16 . 1.5322(17) yes
C15 H15A . 1.037(13) no
C15 H15B . 1.020(12) no
C16 C17 . 1.527(2) yes
C16 H16A . .990(14) no
C16 H16B . .984(14) no
C17 H17A . .941(18) no
C17 H17B . 1.059(19) no
C17 H17C . .88(2) no

loop_
_geom_torsion_atom_site_label_1
_geom_torsion_atom_site_label_2
_geom_torsion_atom_site_label_3
_geom_torsion_atom_site_label_4
_geom_torsion
C10 N1 C2 C3 -.99(18)
C10 N1 C2 Cl -177.85(9)
N1 C2 C3 C4 4.10(18)
Cl C2 C3 C4 -179.10(8)
N1 C2 C3 C11 -165.82(11)
Cl C2 C3 C11 10.98(14)
C14 N2 C4 C3 -10.77(18)
C14 N2 C4 C9 168.94(10)
C2 C3 C4 N2 175.99(10)
C11 C3 C4 N2 -14.70(17)
C2 C3 C4 C9 -3.73(14)
C11 C3 C4 C9 165.58(10)
C9 C5 C6 C7 .9(2)
C5 C6 C7 C8 .5(2)
C6 C7 C8 C10 -.8(2)
C6 C5 C9 C10 -1.95(18)
C6 C5 C9 C4 178.08(11)
N2 C4 C9 C10 -178.82(10)
C3 C4 C9 C10 .92(15)
N2 C4 C9 C5 1.15(16)
C3 C4 C9 C5 -179.12(11)
C2 N1 C10 C8 178.32(12)
C2 N1 C10 C9 -2.31(17)
C7 C8 C10 N1 179.04(13)
C7 C8 C10 C9 -.3(2)
C5 C9 C10 N1 -177.68(11)
C4 C9 C10 N1 2.29(17)
C5 C9 C10 C8 1.68(17)
C4 C9 C10 C8 -178.35(11)
C12 O2 C11 O1 -2.17(14)
C12 O2 C11 C3 175.19(9)
C4 C3 C11 O1 -73.37(14)
C2 C3 C11 O1 95.74(12)
C4 C3 C11 O2 109.21(11)
C2 C3 C11 O2 -81.67(12)
C11 O2 C12 C13 82.83(15)
C4 N2 C14 C15 -168.83(11)
N2 C14 C15 C16 -178.15(12)
C14 C15 C16 C17 175.63(17)

loop_
_cod_related_entry_id
_cod_related_entry_database
_cod_related_entry_code
1 ChemSpider 21132959
